data_2211181
loop_
_publ_author_name
'Qing Wang'
'Xiao-Yang Qiu'

_publ_section_title Dichloro{4-chloro-2-[2-(diethylammonio)ethyliminomethyl]phenolato-\k^2^<i>N</i>,<i>O</i>}copper(II)
_journal_coeditor_code RZ2089
_journal_issue 11
_journal_name_full 'Acta Crystallographica Section E'
_journal_page_first m3004
_journal_page_last m3005
_journal_paper_doi 10.1107/S1600536806043832
_journal_volume 62
_journal_year 2006
_chemical_formula_iupac '[Cu Cl2 (C13 H19 Cl N2 O)]'
_chemical_formula_moiety 'C13 H19 Cl3 Cu N2 O'
_chemical_formula_sum 'C13 H19 Cl3 Cu N2 O'
_chemical_formula_weight 389.19
_chemical_name_systematic
;
Dichloro{4-chloro-2-[(2-diethylaminoethylimino)methyl]phenolato-
\k^2^N,O}copper(II)
;
_space_group_IT_number 14
_symmetry_cell_setting monoclinic
_symmetry_space_group_name_Hall '-P 2ybc'
_symmetry_space_group_name_H-M 'P 1 21/c 1'
_atom_sites_solution_hydrogens geom
_atom_sites_solution_primary direct
_atom_sites_solution_secondary difmap
_audit_creation_method SHELXL-97
_cell_angle_alpha 90.00
_cell_angle_beta 102.072(2)
_cell_angle_gamma 90.00
_cell_formula_units_Z 4
_cell_length_a 6.9240(10)
_cell_length_b 15.293(2)
_cell_length_c 15.904(2)
_cell_measurement_reflns_used 1888
_cell_measurement_temperature 298(2)
_cell_measurement_theta_max 24.3
_cell_measurement_theta_min 2.4
_cell_volume 1646.8(4)
_computing_cell_refinement 'SAINT (Bruker, 1998)'
_computing_data_collection 'SMART (Bruker, 1998)'
_computing_data_reduction SAINT
_computing_molecular_graphics 'SHELXTL (Sheldrick, 1997b)'
_computing_publication_material SHELXTL
_computing_structure_refinement 'SHELXL97 (Sheldrick, 1997a)'
_computing_structure_solution 'SHELXS97 (Sheldrick, 1997a)'
_diffrn_ambient_temperature 298(2)
_diffrn_measured_fraction_theta_full 0.994
_diffrn_measured_fraction_theta_max 0.994
_diffrn_measurement_device_type 'Bruker SMART CCD area-detector'
_diffrn_measurement_method '\w scans'
_diffrn_radiation_monochromator graphite
_diffrn_radiation_source 'fine-focus sealed tube'
_diffrn_radiation_type MoK\a
_diffrn_radiation_wavelength 0.71073
_diffrn_reflns_av_R_equivalents 0.0602
_diffrn_reflns_av_sigmaI/netI 0.0669
_diffrn_reflns_limit_h_max 8
_diffrn_reflns_limit_h_min -8
_diffrn_reflns_limit_k_max 19
_diffrn_reflns_limit_k_min -19
_diffrn_reflns_limit_l_max 20
_diffrn_reflns_limit_l_min -20
_diffrn_reflns_number 13931
_diffrn_reflns_theta_full 27.50
_diffrn_reflns_theta_max 27.50
_diffrn_reflns_theta_min 1.87
_diffrn_standards_number 0
_exptl_absorpt_coefficient_mu 1.809
_exptl_absorpt_correction_T_max 0.8838
_exptl_absorpt_correction_T_min 0.8258
_exptl_absorpt_correction_type multi-scan
_exptl_absorpt_process_details '(SADABS; Sheldrick, 1996)'
_exptl_crystal_colour blue
_exptl_crystal_density_diffrn 1.570
_exptl_crystal_density_method 'not measured'
_exptl_crystal_description block
_exptl_crystal_F_000 796
_exptl_crystal_size_max 0.11
_exptl_crystal_size_mid 0.09
_exptl_crystal_size_min 0.07
_refine_diff_density_max 0.330
_refine_diff_density_min -0.286
_refine_ls_extinction_method none
_refine_ls_goodness_of_fit_ref 1.000
_refine_ls_hydrogen_treatment mixed
_refine_ls_matrix_type full
_refine_ls_number_parameters 187
_refine_ls_number_reflns 3749
_refine_ls_number_restraints 1
_refine_ls_restrained_S_all 1.000
_refine_ls_R_factor_all 0.0752
_refine_ls_R_factor_gt 0.0452
_refine_ls_shift/su_max <0.001
_refine_ls_shift/su_mean <0.001
_refine_ls_structure_factor_coef Fsqd
_refine_ls_weighting_details 'calc w=1/[\s^2^(Fo^2^)+(0.0336P)^2^] where P=(Fo^2^+2Fc^2^)/3'
_refine_ls_weighting_scheme calc
_refine_ls_wR_factor_gt 0.0859
_refine_ls_wR_factor_ref 0.0958
_reflns_number_gt 2607
_reflns_number_total 3749
_reflns_threshold_expression I>2\s(I)
_cod_data_source_file rz2089.cif
_cod_data_source_block I
_cod_original_sg_symbol_H-M 'P 21/c'
_cod_database_code 2211181
_cod_database_fobs_code 2211181

loop_
_symmetry_equiv_pos_as_xyz
'x, y, z'
'-x, y+1/2, -z+1/2'
'-x, -y, -z'
'x, -y-1/2, z-1/2'

loop_
_atom_site_type_symbol
_atom_site_label
_atom_site_fract_x
_atom_site_fract_y
_atom_site_fract_z
_atom_site_U_iso_or_equiv
_atom_site_adp_type
_atom_site_calc_flag
_atom_site_refinement_flags
_atom_site_occupancy
Cu Cu1 0.45571(5) 0.88196(2) 0.27114(3) 0.03576(13) Uani d . 1
Cl Cl1 -0.11288(15) 0.62445(6) 0.50563(7) 0.0644(3) Uani d . 1
Cl Cl2 0.55468(15) 0.91103(6) 0.15209(6) 0.0584(3) Uani d . 1
Cl Cl3 0.63439(12) 0.96258(6) 0.38352(6) 0.0467(2) Uani d . 1
O O1 0.4418(3) 0.76296(14) 0.30719(15) 0.0451(6) Uani d . 1
N N1 0.1721(4) 0.91185(16) 0.27253(16) 0.0344(6) Uani d . 1
N N2 0.2642(4) 1.09111(16) 0.34421(16) 0.0325(6) Uani d D 1
C C1 0.1348(4) 0.78085(19) 0.35484(19) 0.0324(7) Uani d . 1
C C2 0.3116(4) 0.7348(2) 0.34905(19) 0.0352(7) Uani d . 1
C C3 0.3416(5) 0.6529(2) 0.3903(2) 0.0399(8) Uani d . 1
H H3 0.4512 0.6200 0.3849 0.048 Uiso calc R 1
C C4 0.2154(5) 0.6202(2) 0.4380(2) 0.0413(8) Uani d . 1
H H4 0.2419 0.5666 0.4657 0.050 Uiso calc R 1
C C5 0.0481(5) 0.6667(2) 0.4451(2) 0.0396(8) Uani d . 1
C C6 0.0066(5) 0.7443(2) 0.4035(2) 0.0388(8) Uani d . 1
H H6 -0.1088 0.7739 0.4071 0.047 Uiso calc R 1
C C7 0.0728(4) 0.86161(19) 0.31179(19) 0.0344(7) Uani d . 1
H H7 -0.0552 0.8796 0.3125 0.041 Uiso calc R 1
C C8 0.0732(5) 0.9901(2) 0.2302(2) 0.0402(8) Uani d . 1
H H8A -0.0503 0.9987 0.2487 0.048 Uiso calc R 1
H H8B 0.0427 0.9810 0.1685 0.048 Uiso calc R 1
C C9 0.1989(5) 1.0713(2) 0.25053(19) 0.0375(8) Uani d . 1
H H9A 0.3151 1.0648 0.2260 0.045 Uiso calc R 1
H H9B 0.1247 1.1209 0.2226 0.045 Uiso calc R 1
C C10 0.3865(5) 1.1736(2) 0.3547(2) 0.0438(8) Uani d . 1
H H10A 0.4879 1.1685 0.3212 0.053 Uiso calc R 1
H H10B 0.3025 1.2226 0.3322 0.053 Uiso calc R 1
C C11 0.4828(5) 1.1920(2) 0.4468(2) 0.0527(10) Uani d . 1
H H11A 0.3831 1.2046 0.4789 0.079 Uiso calc R 1
H H11B 0.5696 1.2413 0.4493 0.079 Uiso calc R 1
H H11C 0.5573 1.1417 0.4711 0.079 Uiso calc R 1
C C12 0.1005(5) 1.0922(2) 0.3928(2) 0.0425(8) Uani d . 1
H H12A 0.1573 1.1002 0.4535 0.051 Uiso calc R 1
H H12B 0.0350 1.0358 0.3862 0.051 Uiso calc R 1
C C13 -0.0509(5) 1.1623(3) 0.3644(3) 0.0642(11) Uani d . 1
H H13A 0.0123 1.2185 0.3707 0.096 Uiso calc R 1
H H13B -0.1487 1.1601 0.3992 0.096 Uiso calc R 1
H H13C -0.1133 1.1531 0.3053 0.096 Uiso calc R 1
H H2 0.355(4) 1.0501(18) 0.365(2) 0.080(14) Uiso d D 1

loop_
_atom_site_aniso_label
_atom_site_aniso_U_11
_atom_site_aniso_U_22
_atom_site_aniso_U_33
_atom_site_aniso_U_12
_atom_site_aniso_U_13
_atom_site_aniso_U_23
Cu1 0.0322(2) 0.0352(2) 0.0416(2) 0.00057(17) 0.01175(17) 0.00010(18)
Cl1 0.0655(6) 0.0596(6) 0.0739(7) -0.0079(5) 0.0281(5) 0.0191(5)
Cl2 0.0703(7) 0.0623(6) 0.0487(5) -0.0095(5) 0.0265(5) -0.0020(5)
Cl3 0.0373(5) 0.0507(5) 0.0490(5) 0.0032(4) 0.0020(4) -0.0044(4)
O1 0.0442(13) 0.0372(13) 0.0605(15) 0.0044(11) 0.0264(12) 0.0006(12)
N1 0.0327(14) 0.0315(14) 0.0368(15) -0.0002(11) 0.0021(12) 0.0017(12)
N2 0.0305(14) 0.0300(14) 0.0358(15) -0.0013(11) 0.0043(12) 0.0039(12)
C1 0.0351(17) 0.0283(16) 0.0333(17) 0.0004(13) 0.0060(14) -0.0037(13)
C2 0.0379(18) 0.0323(17) 0.0336(18) -0.0008(14) 0.0034(14) -0.0080(14)
C3 0.0412(19) 0.0314(17) 0.046(2) 0.0050(15) 0.0055(16) -0.0027(15)
C4 0.050(2) 0.0311(17) 0.0396(19) -0.0040(16) 0.0010(16) 0.0013(15)
C5 0.046(2) 0.0351(18) 0.0373(19) -0.0096(15) 0.0083(15) 0.0010(15)
C6 0.0377(18) 0.0363(18) 0.0416(19) -0.0017(15) 0.0061(15) -0.0072(15)
C7 0.0282(16) 0.0384(18) 0.0361(18) 0.0005(13) 0.0058(14) -0.0063(14)
C8 0.0436(19) 0.0348(18) 0.0377(19) 0.0033(15) -0.0016(15) 0.0017(15)
C9 0.0464(19) 0.0342(18) 0.0319(18) 0.0047(15) 0.0082(15) 0.0070(14)
C10 0.0423(19) 0.0379(19) 0.052(2) -0.0109(15) 0.0112(17) 0.0003(16)
C11 0.051(2) 0.054(2) 0.051(2) -0.0133(18) 0.0054(18) -0.0128(18)
C12 0.0380(19) 0.055(2) 0.0360(19) -0.0063(16) 0.0114(15) 0.0012(16)
C13 0.049(2) 0.072(3) 0.074(3) 0.008(2) 0.017(2) -0.008(2)

loop_
_atom_type_symbol
_atom_type_description
_atom_type_scat_dispersion_real
_atom_type_scat_dispersion_imag
_atom_type_scat_source
C C 0.0033 0.0016 'International Tables Vol C Tables 4.2.6.8 and 6.1.1.4'
H H 0.0000 0.0000 'International Tables Vol C Tables 4.2.6.8 and 6.1.1.4'
N N 0.0061 0.0033 'International Tables Vol C Tables 4.2.6.8 and 6.1.1.4'
O O 0.0106 0.0060 'International Tables Vol C Tables 4.2.6.8 and 6.1.1.4'
Cl Cl 0.1484 0.1585 'International Tables Vol C Tables 4.2.6.8 and 6.1.1.4'
Cu Cu 0.3201 1.2651 'International Tables Vol C Tables 4.2.6.8 and 6.1.1.4'

loop_
_geom_angle_atom_site_label_1
_geom_angle_atom_site_label_2
_geom_angle_atom_site_label_3
_geom_angle
_geom_angle_publ_flag
O1 Cu1 N1 95.85(10) y
O1 Cu1 Cl2 119.72(8) y
N1 Cu1 Cl2 116.37(8) y
O1 Cu1 Cl3 109.15(8) y
N1 Cu1 Cl3 103.63(7) y
Cl2 Cu1 Cl3 110.33(4) y
C2 O1 Cu1 123.45(19) ?
C7 N1 C8 117.8(3) ?
C7 N1 Cu1 119.5(2) ?
C8 N1 Cu1 122.7(2) ?
C9 N2 C12 114.4(3) ?
C9 N2 C10 109.0(2) ?
C12 N2 C10 113.6(2) ?
C9 N2 H2 106(2) ?
C12 N2 H2 111(2) ?
C10 N2 H2 102(2) ?
C6 C1 C2 119.0(3) ?
C6 C1 C7 116.3(3) ?
C2 C1 C7 124.6(3) ?
O1 C2 C3 118.9(3) ?
O1 C2 C1 124.2(3) ?
C3 C2 C1 116.9(3) ?
C4 C3 C2 122.4(3) ?
C4 C3 H3 118.8 ?
C2 C3 H3 118.8 ?
C3 C4 C5 119.9(3) ?
C3 C4 H4 120.0 ?
C5 C4 H4 120.0 ?
C6 C5 C4 120.3(3) ?
C6 C5 Cl1 119.9(3) ?
C4 C5 Cl1 119.8(3) ?
C5 C6 C1 121.3(3) ?
C5 C6 H6 119.4 ?
C1 C6 H6 119.4 ?
N1 C7 C1 127.8(3) ?
N1 C7 H7 116.1 ?
C1 C7 H7 116.1 ?
N1 C8 C9 112.3(3) ?
N1 C8 H8A 109.2 ?
C9 C8 H8A 109.2 ?
N1 C8 H8B 109.2 ?
C9 C8 H8B 109.2 ?
H8A C8 H8B 107.9 ?
N2 C9 C8 114.8(3) ?
N2 C9 H9A 108.6 ?
C8 C9 H9A 108.6 ?
N2 C9 H9B 108.6 ?
C8 C9 H9B 108.6 ?
H9A C9 H9B 107.5 ?
C11 C10 N2 112.9(3) ?
C11 C10 H10A 109.0 ?
N2 C10 H10A 109.0 ?
C11 C10 H10B 109.0 ?
N2 C10 H10B 109.0 ?
H10A C10 H10B 107.8 ?
C10 C11 H11A 109.5 ?
C10 C11 H11B 109.5 ?
H11A C11 H11B 109.5 ?
C10 C11 H11C 109.5 ?
H11A C11 H11C 109.5 ?
H11B C11 H11C 109.5 ?
N2 C12 C13 114.1(3) ?
N2 C12 H12A 108.7 ?
C13 C12 H12A 108.7 ?
N2 C12 H12B 108.7 ?
C13 C12 H12B 108.7 ?
H12A C12 H12B 107.6 ?
C12 C13 H13A 109.5 ?
C12 C13 H13B 109.5 ?
H13A C13 H13B 109.5 ?
C12 C13 H13C 109.5 ?
H13A C13 H13C 109.5 ?
H13B C13 H13C 109.5 ?

loop_
_geom_bond_atom_site_label_1
_geom_bond_atom_site_label_2
_geom_bond_distance
_geom_bond_publ_flag
Cu1 O1 1.916(2) y
Cu1 N1 2.021(3) y
Cu1 Cl2 2.190(2) y
Cu1 Cl3 2.306(2) y
Cl1 C5 1.743(3) ?
O1 C2 1.301(4) ?
N1 C7 1.278(4) ?
N1 C8 1.470(4) ?
N2 C9 1.495(4) ?
N2 C12 1.500(4) ?
N2 C10 1.509(4) ?
N2 H2 0.90(3) ?
C1 C6 1.409(4) ?
C1 C2 1.432(4) ?
C1 C7 1.434(4) ?
C2 C3 1.408(4) ?
C3 C4 1.366(4) ?
C3 H3 0.9300 ?
C4 C5 1.384(4) ?
C4 H4 0.9300 ?
C5 C6 1.360(4) ?
C6 H6 0.9300 ?
C7 H7 0.9300 ?
C8 C9 1.512(4) ?
C8 H8A 0.9700 ?
C8 H8B 0.9700 ?
C9 H9A 0.9700 ?
C9 H9B 0.9700 ?
C10 C11 1.504(4) ?
C10 H10A 0.9700 ?
C10 H10B 0.9700 ?
C11 H11A 0.9600 ?
C11 H11B 0.9600 ?
C11 H11C 0.9600 ?
C12 C13 1.502(5) ?
C12 H12A 0.9700 ?
C12 H12B 0.9700 ?
C13 H13A 0.9600 ?
C13 H13B 0.9600 ?
C13 H13C 0.9600 ?

loop_
_geom_hbond_atom_site_label_D
_geom_hbond_atom_site_label_H
_geom_hbond_atom_site_label_A
_geom_hbond_distance_DH
_geom_hbond_distance_HA
_geom_hbond_distance_DA
_geom_hbond_angle_DHA
N2 H2 Cl3 0.90(3) 2.320(15) 3.187(3) 161(3)
